data_1100359
loop_
_publ_author_name
'Ledig, Burkhard'
'Marsch, Michael'
'Harms, Klaus'
'Boche, Gernot'

_publ_section_title
;
 Lithiodiphenylmethylisocyanide-(---)-sparteinebis(tetrahydrofuran):
 Crystal Structure of a Lithiated Isocyanide
;
_journal_coden_ASTM ACIEAY
_journal_issue 1
_journal_name_full
;
 Angewandte Chemie, International Edition in English
;
_journal_page_first 79
_journal_page_last 80
_journal_paper_doi 10.1002/anie.199200791
_journal_volume 31
_journal_year 1992
_chemical_formula_sum 'C37 H52 Li N3 O2'
_space_group_IT_number 4
_symmetry_cell_setting monoclinic
_symmetry_space_group_name_Hall 'P 2yb'
_symmetry_space_group_name_H-M 'P 1 21 1'
_cell_angle_alpha 90
_cell_angle_beta 107.65(7)
_cell_angle_gamma 90
_cell_formula_units_Z 2
_cell_length_a 9.216(10)
_cell_length_b 17.667(10)
_cell_length_c 10.98(2)
_cod_original_sg_symbol_H-M 'P 21'
_cod_original_formula_sum 'C37 H52 Li1 N3 O2'
_cod_database_code 1100359

loop_
_symmetry_equiv_pos_site_id
_symmetry_equiv_pos_as_xyz
1 x,y,z
2 -x,1/2+y,-z

loop_
_atom_site_label
_atom_site_type_symbol
_atom_site_fract_x
_atom_site_fract_y
_atom_site_fract_z
N1 N 0.36107(61) 0.31915 0.07830(42)
C1 C 0.45374(78) 0.27250(52) 0.09358(57)
C2 C 0.25095(71) 0.37408(52) 0.06346(54)
C3 C 0.24003(76) 0.40804(52) 0.17856(60)
C4 C 0.32893(78) 0.37588(58) 0.30013(60)
H1 H 0.39688(78) 0.33442(58) 0.30191(60)
C5 C 0.31446(94) 0.40423(64) 0.41208(70)
H2 H 0.37216(94) 0.38151(64) 0.49144(70)
C6 C 0.2219(11) 0.46132(58) 0.41894(70)
H3 H 0.2145(11) 0.47928(58) 0.49942(70)
C7 C 0.1386(10) 0.49491(57) 0.30605(75)
H4 H 0.0728(10) 0.53666(57) 0.30840(75)
C8 C 0.14940(94) 0.46856(52) 0.18798(65)
H5 H 0.09563(94) 0.49449(52) 0.11059(65)
C9 C 0.16576(75) 0.38968(53) -0.07086(56)
C10 C 0.03447(81) 0.43290(56) -0.10922(67)
H6 H -0.00272(81) 0.45557(56) -0.04498(67)
C11 C -0.03988(91) 0.44611(62) -0.24102(72)
H7 H -0.12902(91) 0.47753(62) -0.26615(72)
C12 C 0.0112(10) 0.41375(61) -0.33045(73)
H8 H -0.0408(10) 0.42249(61) -0.41932(73)
C13 C 0.1359(10) 0.36994(66) -0.29636(70)
H9 H 0.1721(10) 0.34843(66) -0.36206(70)
C14 C 0.20976(85) 0.35460(56) -0.17062(57)
H10 H 0.29357(85) 0.31972(56) -0.14804(57)
N2 N 0.78241(58) 0.23012(45) 0.03015(41)
N3 N 0.81594(58) 0.18367(45) 0.28829(41)
C15 C 0.67698(71) 0.24702(54) -0.10015(48)
H11 H 0.61758(71) 0.29085(54) -0.09494(48)
H12 H 0.60893(71) 0.20505(54) -0.12851(48)
C16 C 0.76122(77) 0.26133(53) -0.19956(52)
H13 H 0.83055(77) 0.30275(53) -0.17062(52)
H14 H 0.69248(77) 0.27411(53) -0.28189(52)
C17 C 0.85634(86) 0.19374(58) -0.20728(59)
H15 H 0.90708(86) 0.19964(58) -0.27125(59)
H16 H 0.78838(86) 0.15131(58) -0.22999(59)
C18 C 0.97390(72) 0.17891(53) -0.07134(53)
H17 H 1.03748(72) 0.22272(53) -0.04567(53)
H18 H 1.03725(72) 0.13601(53) -0.07289(53)
C19 C 0.88440(67) 0.16728(50) 0.02486(51)
H19 H 0.82132(67) 0.12334(50) -0.00125(51)
C20 C 0.99772(71) 0.15255(53) 0.16308(57)
H20 H 1.06973(71) 0.11442(53) 0.15766(57)
C21 C 0.86019(77) 0.29947(50) 0.09314(51)
H21 H 0.78401(77) 0.33423(50) 0.10209(51)
H22 H 0.91304(77) 0.32265(50) 0.03974(51)
C22 C 0.97204(70) 0.28279(53) 0.22575(52)
H23 H 1.02712(70) 0.32820(53) 0.25889(52)
C23 C 1.08485(72) 0.22336(52) 0.21356(57)
H24 H 1.13529(72) 0.24079(52) 0.15405(57)
H25 H 1.16059(72) 0.21439(52) 0.29424(57)
C24 C 0.91479(74) 0.12564(51) 0.25715(52)
H26 H 0.84924(74) 0.08458(51) 0.21742(52)
H27 H 0.98629(74) 0.10679(51) 0.33415(52)
C25 C 0.89298(70) 0.25480(52) 0.32367(51)
H28 H 0.97172(70) 0.24581(52) 0.40264(51)
C26 C 0.76289(76) 0.15402(54) 0.39483(54)
H29 H 0.84975(76) 0.14557(54) 0.46828(54)
H30 H 0.71239(76) 0.10643(54) 0.36974(54)
C27 C 0.65602(84) 0.21068(56) 0.42991(60)
H31 H 0.62847(84) 0.19174(56) 0.50186(60)
H32 H 0.56475(84) 0.21469(56) 0.35897(60)
C28 C 0.72631(86) 0.28706(60) 0.45991(58)
H33 H 0.80803(86) 0.28499(60) 0.53872(58)
H34 H 0.65137(86) 0.32207(60) 0.47047(58)
C29 C 0.78768(75) 0.31435(53) 0.35356(51)
H35 H 0.70401(75) 0.32411(53) 0.27820(51)
H36 H 0.84329(75) 0.36066(53) 0.37834(51)
Li1 Li 0.6298(12) 0.19307(75) 0.12139(93)
O1 O 0.53507(47) 0.09434(45) 0.08284(43)
C30 C 0.4036(11) 0.07590(77) 0.1201(11)
H37 H 0.3275(11) 0.11352(77) 0.0840(11)
H38 H 0.4255(11) 0.07613(77) 0.2113(11)
C31 C 0.3521(20) 0.00665(98) 0.0624(18)
H39 H 0.250(2) 0.01079(98) 0.0058(18)
H40 H 0.3497(20) -0.02640(98) 0.1312(18)
C32 C 0.4416(10) -0.02491(69) 0.0028(11)
H41 H 0.3839(10) -0.03464(69) -0.0845(11)
H42 H 0.4852(10) -0.07158(69) 0.0421(11)
C33 C 0.55977(99) 0.03299(62) 0.00804(96)
H43 H 0.65867(99) 0.01176(62) 0.04805(96)
H44 H 0.55549(99) 0.05017(62) -0.07596(96)
O2 O 0.6207(23) 0.6529(13) 0.3793(14)
C34 C 0.6055(28) 0.5773(15) 0.4272(24)
H45 H 0.4985(28) 0.5694(15) 0.3872(24)
H46 H 0.6261(28) 0.5744(15) 0.5182(24)
C35 C 0.6719(22) 0.5382(18) 0.3783(25)
H47 H 0.6084(22) 0.5063(18) 0.3129(25)
H48 H 0.7321(22) 0.5077(18) 0.4476(25)
C36 C 0.7707(22) 0.5583(17) 0.3514(25)
H49 H 0.7635(22) 0.5396(17) 0.2677(25)
H50 H 0.8738(22) 0.5497(17) 0.4032(25)
C37 C 0.7410(22) 0.6366(14) 0.3176(18)
H51 H 0.8341(22) 0.6626(14) 0.3598(18)
H52 H 0.7052(22) 0.6519(14) 0.2296(18)

loop_
_atom_type_symbol
_atom_type_radius_bond
C 0.68
H 0.23
Li 0.68
N 0.68
O 0.68
